data_1534105
loop_
_publ_author_name
'Zhou, Xin'
'Yu, Changjiang'
'Feng, Zeya'
'Yu, Yang'
'Wang, Jun'
'Hao, Erhong'
'Wei, Yun'
'Mu, Xiaolong'
'Jiao, Lijuan'

_publ_section_title
;
 Highly Regioselective \a-Chlorination of the BODIPY Chromophore with
 Copper(II) Chloride.
;
_journal_issue 18
_journal_name_full 'Organic letters'
_journal_page_first 4632
_journal_page_last 4635
_journal_paper_doi 10.1021/acs.orglett.5b02383
_journal_volume 17
_journal_year 2015
_chemical_formula_sum 'C16 H11 B Cl2 F2 N2 O'
_chemical_formula_weight 366.98
_chemical_name_systematic
; 
 ? 
;
_space_group_IT_number 15
_symmetry_cell_setting monoclinic
_symmetry_space_group_name_Hall '-C 2yc'
_symmetry_space_group_name_H-M 'C 1 2/c 1'
_atom_sites_solution_hydrogens geom
_atom_sites_solution_primary direct
_atom_sites_solution_secondary difmap
_audit_creation_method SHELXL-97
_cell_angle_alpha 90.00
_cell_angle_beta 96.9710(10)
_cell_angle_gamma 90.00
_cell_formula_units_Z 8
_cell_length_a 15.6318(17)
_cell_length_b 13.1816(14)
_cell_length_c 15.4701(17)
_cell_measurement_reflns_used 7916
_cell_measurement_temperature 293(2)
_cell_measurement_theta_max 27.63
_cell_measurement_theta_min 2.33
_cell_volume 3164.1(6)
_computing_cell_refinement 'Bruker SMART'
_computing_data_collection 'Bruker SMART'
_computing_data_reduction 'Bruker SAINT'
_computing_molecular_graphics 'Bruker SHELXTL'
_computing_publication_material 'Bruker SHELXTL'
_computing_structure_refinement 'SHELXL-97 (Sheldrick, 1997)'
_computing_structure_solution 'SHELXS-97 (Sheldrick, 1990)'
_diffrn_ambient_temperature 293(2)
_diffrn_measured_fraction_theta_full 0.995
_diffrn_measured_fraction_theta_max 0.995
_diffrn_measurement_device_type 'CCD area detector'
_diffrn_measurement_method 'phi and omega scans'
_diffrn_radiation_monochromator graphite
_diffrn_radiation_source 'fine-focus sealed tube'
_diffrn_radiation_type MoK\a
_diffrn_radiation_wavelength 0.71073
_diffrn_reflns_av_R_equivalents 0.0215
_diffrn_reflns_av_sigmaI/netI 0.0197
_diffrn_reflns_limit_h_max 20
_diffrn_reflns_limit_h_min -19
_diffrn_reflns_limit_k_max 17
_diffrn_reflns_limit_k_min -17
_diffrn_reflns_limit_l_max 20
_diffrn_reflns_limit_l_min -18
_diffrn_reflns_number 13477
_diffrn_reflns_theta_full 27.63
_diffrn_reflns_theta_max 27.63
_diffrn_reflns_theta_min 2.03
_exptl_absorpt_coefficient_mu 0.437
_exptl_absorpt_correction_T_max 0.9334
_exptl_absorpt_correction_T_min 0.8801
_exptl_absorpt_correction_type multi-scan
_exptl_crystal_colour red
_exptl_crystal_density_diffrn 1.541
_exptl_crystal_density_method 'not measured'
_exptl_crystal_description block
_exptl_crystal_F_000 1488
_exptl_crystal_size_max 0.30
_exptl_crystal_size_mid 0.24
_exptl_crystal_size_min 0.16
_refine_diff_density_max 0.243
_refine_diff_density_min -0.339
_refine_diff_density_rms 0.047
_refine_ls_extinction_method none
_refine_ls_goodness_of_fit_ref 1.039
_refine_ls_hydrogen_treatment mixed
_refine_ls_matrix_type full
_refine_ls_number_parameters 218
_refine_ls_number_reflns 3672
_refine_ls_number_restraints 0
_refine_ls_restrained_S_all 1.039
_refine_ls_R_factor_all 0.0433
_refine_ls_R_factor_gt 0.0374
_refine_ls_shift/su_max 0.001
_refine_ls_shift/su_mean 0.000
_refine_ls_structure_factor_coef Fsqd
_refine_ls_weighting_details 'calc w=1/[\s^2^(Fo^2^)+(0.0580P)^2^+1.5915P] where P=(Fo^2^+2Fc^2^)/3'
_refine_ls_weighting_scheme calc
_refine_ls_wR_factor_gt 0.1032
_refine_ls_wR_factor_ref 0.1086
_reflns_number_gt 3138
_reflns_number_total 3672
_reflns_threshold_expression >2sigma(I)
_cod_data_source_file ol5b02383_si_002.cif
_cod_data_source_block 150610d_0m
_cod_depositor_comments
;
The following automatic conversions were performed:

'_symmetry_cell_setting' value 'Monoclinic' changed to 'monoclinic'
according to
/usr/data/users/saulius/crontab/automatic-downloads/current/ACS/lib/dictionaries/cif_core.dic
dictionary named 'cif_core.dic' version 2.4.2 from 2011-04-26.

Automatic conversion script
Id: cif_fix_values 3271 2015-04-21 07:52:19Z andrius 
;
_cod_original_sg_symbol_H-M C2/c
_cod_database_code 1534105

loop_
_symmetry_equiv_pos_as_xyz
'x, y, z'
'-x, y, -z+1/2'
'x+1/2, y+1/2, z'
'-x+1/2, y+1/2, -z+1/2'
'-x, -y, -z'
'x, -y, z-1/2'
'-x+1/2, -y+1/2, -z'
'x+1/2, -y+1/2, z-1/2'

loop_
_atom_site_label
_atom_site_type_symbol
_atom_site_fract_x
_atom_site_fract_y
_atom_site_fract_z
_atom_site_U_iso_or_equiv
_atom_site_adp_type
_atom_site_occupancy
_atom_site_symmetry_multiplicity
_atom_site_calc_flag
_atom_site_refinement_flags
B1 B 0.62189(11) -0.08953(12) 0.10538(11) 0.0408(3) Uani 1 1 d .
C1 C 0.75900(10) -0.01549(12) 0.04641(11) 0.0477(4) Uani 1 1 d .
C2 C 0.79898(11) 0.07773(13) 0.03906(13) 0.0537(4) Uani 1 1 d .
H2 H 0.8510 0.0897 0.0174 0.064 Uiso 1 1 calc R
C3 C 0.74586(10) 0.14890(12) 0.07051(11) 0.0468(3) Uani 1 1 d .
H3 H 0.7557 0.2184 0.0743 0.056 Uiso 1 1 calc R
C4 C 0.67419(9) 0.09758(10) 0.09582(9) 0.0381(3) Uani 1 1 d .
C5 C 0.59722(9) 0.13623(10) 0.12127(9) 0.0380(3) Uani 1 1 d .
C6 C 0.52816(9) 0.07123(11) 0.12880(9) 0.0399(3) Uani 1 1 d .
C7 C 0.44458(10) 0.09072(14) 0.15009(11) 0.0498(4) Uani 1 1 d .
H7 H 0.4222 0.1538 0.1623 0.060 Uiso 1 1 calc R
C8 C 0.40220(11) -0.00056(15) 0.14946(12) 0.0554(4) Uani 1 1 d .
H8 H 0.3456 -0.0111 0.1602 0.067 Uiso 1 1 calc R
C9 C 0.46025(10) -0.07403(13) 0.12976(10) 0.0472(4) Uani 1 1 d .
C10 C 0.58979(9) 0.24643(10) 0.13615(10) 0.0404(3) Uani 1 1 d .
C11 C 0.52152(10) 0.30223(11) 0.09338(11) 0.0452(3) Uani 1 1 d .
H11 H 0.4788 0.2692 0.0568 0.054 Uiso 1 1 calc R
C12 C 0.51665(11) 0.40583(12) 0.10471(12) 0.0507(4) Uani 1 1 d .
H12 H 0.4712 0.4421 0.0750 0.061 Uiso 1 1 calc R
C13 C 0.57892(11) 0.45617(12) 0.16001(11) 0.0494(4) Uani 1 1 d .
C14 C 0.64645(12) 0.40213(13) 0.20458(11) 0.0528(4) Uani 1 1 d .
H14 H 0.6878 0.4352 0.2428 0.063 Uiso 1 1 calc R
C15 C 0.65193(11) 0.29806(12) 0.19165(11) 0.0487(4) Uani 1 1 d .
H15 H 0.6980 0.2622 0.2206 0.058 Uiso 1 1 calc R
C16 C 0.63067(19) 0.61462(16) 0.21682(18) 0.0893(8) Uani 1 1 d .
H16A H 0.6315 0.5940 0.2764 0.134 Uiso 1 1 calc R
H16B H 0.6172 0.6856 0.2117 0.134 Uiso 1 1 calc R
H16C H 0.6862 0.6026 0.1982 0.134 Uiso 1 1 calc R
Cl1 Cl 0.79593(3) -0.13030(4) 0.01612(4) 0.07316(18) Uani 1 1 d .
Cl2 Cl 0.44276(3) -0.20148(4) 0.12448(3) 0.06729(16) Uani 1 1 d .
F1 F 0.60907(7) -0.16181(7) 0.04147(7) 0.0587(3) Uani 1 1 d .
F2 F 0.65501(7) -0.13232(7) 0.18365(7) 0.0574(3) Uani 1 1 d .
N1 N 0.68435(8) -0.00565(9) 0.08029(8) 0.0397(3) Uani 1 1 d .
N2 N 0.53628(8) -0.03323(9) 0.11632(8) 0.0405(3) Uani 1 1 d .
O1 O 0.56783(9) 0.55847(9) 0.16423(10) 0.0680(4) Uani 1 1 d .

loop_
_atom_site_aniso_label
_atom_site_aniso_U_11
_atom_site_aniso_U_22
_atom_site_aniso_U_33
_atom_site_aniso_U_23
_atom_site_aniso_U_13
_atom_site_aniso_U_12
B1 0.0435(8) 0.0318(7) 0.0459(9) 0.0003(6) 0.0003(7) -0.0070(6)
C1 0.0406(8) 0.0427(8) 0.0594(9) -0.0036(7) 0.0050(7) 0.0006(6)
C2 0.0419(8) 0.0507(9) 0.0706(11) -0.0002(8) 0.0146(7) -0.0062(7)
C3 0.0440(8) 0.0376(7) 0.0585(9) 0.0047(6) 0.0054(7) -0.0065(6)
C4 0.0385(7) 0.0305(6) 0.0443(7) 0.0020(5) 0.0007(6) -0.0036(5)
C5 0.0407(7) 0.0332(6) 0.0387(7) 0.0017(5) -0.0002(6) -0.0017(5)
C6 0.0395(7) 0.0390(7) 0.0406(7) 0.0019(6) 0.0019(6) -0.0021(6)
C7 0.0438(8) 0.0550(9) 0.0513(9) 0.0048(7) 0.0084(7) -0.0007(7)
C8 0.0427(8) 0.0666(11) 0.0578(10) 0.0086(8) 0.0092(7) -0.0107(8)
C9 0.0462(8) 0.0488(8) 0.0458(8) 0.0067(6) 0.0025(6) -0.0151(7)
C10 0.0414(7) 0.0341(7) 0.0451(7) -0.0014(6) 0.0027(6) -0.0020(6)
C11 0.0409(8) 0.0397(7) 0.0534(9) -0.0046(6) -0.0007(6) -0.0009(6)
C12 0.0438(8) 0.0412(8) 0.0656(10) -0.0027(7) 0.0005(7) 0.0064(6)
C13 0.0553(9) 0.0354(7) 0.0580(9) -0.0082(6) 0.0091(7) 0.0010(6)
C14 0.0570(10) 0.0445(8) 0.0542(9) -0.0110(7) -0.0045(7) -0.0062(7)
C15 0.0468(8) 0.0417(8) 0.0543(9) -0.0021(7) -0.0067(7) -0.0004(6)
C16 0.115(2) 0.0450(10) 0.1005(18) -0.0219(11) -0.0164(15) -0.0050(11)
Cl1 0.0522(3) 0.0521(3) 0.1168(5) -0.0236(3) 0.0170(3) 0.00403(19)
Cl2 0.0706(3) 0.0534(3) 0.0782(3) 0.0032(2) 0.0107(2) -0.0296(2)
F1 0.0612(6) 0.0471(5) 0.0679(6) -0.0196(4) 0.0073(5) -0.0152(4)
F2 0.0618(6) 0.0489(5) 0.0589(6) 0.0160(4) -0.0036(5) 0.0005(4)
N1 0.0376(6) 0.0325(6) 0.0481(7) -0.0004(5) 0.0022(5) -0.0027(5)
N2 0.0414(6) 0.0363(6) 0.0429(6) 0.0030(5) 0.0013(5) -0.0097(5)
O1 0.0763(9) 0.0384(6) 0.0863(10) -0.0128(6) -0.0017(7) 0.0038(6)

loop_
_atom_type_symbol
_atom_type_description
_atom_type_scat_dispersion_real
_atom_type_scat_dispersion_imag
_atom_type_scat_source
C C 0.0033 0.0016 'International Tables Vol C Tables 4.2.6.8 and 6.1.1.4'
H H 0.0000 0.0000 'International Tables Vol C Tables 4.2.6.8 and 6.1.1.4'
B B 0.0013 0.0007 'International Tables Vol C Tables 4.2.6.8 and 6.1.1.4'
N N 0.0061 0.0033 'International Tables Vol C Tables 4.2.6.8 and 6.1.1.4'
O O 0.0106 0.0060 'International Tables Vol C Tables 4.2.6.8 and 6.1.1.4'
F F 0.0171 0.0103 'International Tables Vol C Tables 4.2.6.8 and 6.1.1.4'
Cl Cl 0.1484 0.1585 'International Tables Vol C Tables 4.2.6.8 and 6.1.1.4'

loop_
_geom_angle_atom_site_label_1
_geom_angle_atom_site_label_2
_geom_angle_atom_site_label_3
_geom_angle
F1 B1 F2 110.84(13)
F1 B1 N1 110.83(13)
F2 B1 N1 109.26(12)
F1 B1 N2 110.95(12)
F2 B1 N2 109.61(13)
N1 B1 N2 105.20(11)
N1 C1 C2 111.56(14)
N1 C1 Cl1 122.16(12)
C2 C1 Cl1 126.28(13)
C3 C2 C1 106.05(14)
C3 C2 H2 127.0
C1 C2 H2 127.0
C2 C3 C4 107.78(14)
C2 C3 H3 126.1
C4 C3 H3 126.1
N1 C4 C3 108.11(13)
N1 C4 C5 121.41(12)
C3 C4 C5 129.95(13)
C6 C5 C4 119.89(13)
C6 C5 C10 120.99(13)
C4 C5 C10 119.08(12)
C5 C6 N2 120.62(13)
C5 C6 C7 131.06(14)
N2 C6 C7 108.31(13)
C8 C7 C6 107.38(16)
C8 C7 H7 126.3
C6 C7 H7 126.3
C7 C8 C9 106.60(15)
C7 C8 H8 126.7
C9 C8 H8 126.7
N2 C9 C8 111.68(14)
N2 C9 Cl2 121.84(13)
C8 C9 Cl2 126.46(13)
C15 C10 C11 118.08(13)
C15 C10 C5 120.94(13)
C11 C10 C5 120.96(13)
C12 C11 C10 120.81(14)
C12 C11 H11 119.6
C10 C11 H11 119.6
C11 C12 C13 120.47(15)
C11 C12 H12 119.8
C13 C12 H12 119.8
O1 C13 C12 114.83(15)
O1 C13 C14 125.36(15)
C12 C13 C14 119.80(14)
C13 C14 C15 119.48(15)
C13 C14 H14 120.3
C15 C14 H14 120.3
C14 C15 C10 121.33(15)
C14 C15 H15 119.3
C10 C15 H15 119.3
O1 C16 H16A 109.5
O1 C16 H16B 109.5
H16A C16 H16B 109.5
O1 C16 H16C 109.5
H16A C16 H16C 109.5
H16B C16 H16C 109.5
C1 N1 C4 106.51(12)
C1 N1 B1 129.10(13)
C4 N1 B1 124.25(12)
C9 N2 C6 106.01(13)
C9 N2 B1 127.89(13)
C6 N2 B1 125.30(11)
C13 O1 C16 117.67(16)

loop_
_geom_bond_atom_site_label_1
_geom_bond_atom_site_label_2
_geom_bond_distance
B1 F1 1.3702(19)
B1 F2 1.3785(19)
B1 N1 1.5551(19)
B1 N2 1.557(2)
C1 N1 1.342(2)
C1 C2 1.389(2)
C1 Cl1 1.7055(16)
C2 C3 1.380(2)
C2 H2 0.9300
C3 C4 1.404(2)
C3 H3 0.9300
C4 N1 1.3941(18)
C4 C5 1.406(2)
C5 C6 1.394(2)
C5 C10 1.4775(19)
C6 N2 1.3984(19)
C6 C7 1.409(2)
C7 C8 1.373(2)
C7 H7 0.9300
C8 C9 1.386(3)
C8 H8 0.9300
C9 N2 1.3435(19)
C9 Cl2 1.7024(17)
C10 C15 1.393(2)
C10 C11 1.395(2)
C11 C12 1.380(2)
C11 H11 0.9300
C12 C13 1.385(2)
C12 H12 0.9300
C13 O1 1.3622(19)
C13 C14 1.386(2)
C14 C15 1.390(2)
C14 H14 0.9300
C15 H15 0.9300
C16 O1 1.407(3)
C16 H16A 0.9600
C16 H16B 0.9600
C16 H16C 0.9600
